data_7153156
loop_
_publ_author_name
'Bencini, Andrea'
'Caddeo, Francesco'
'Caltagirone, Claudia'
'Garau, Alessandra'
'Hurstouse, Mike B.'
'Isaia, Francesco'
'Lampis, Sandrina'
'Lippolis, Vito'
'Lopez, Francesco'
'Meli, Valeria'
'Monduzzi, Maura'
'Mostallino, Maria Cristina'
'Murgia, Sergio'
'Puccioni, Stefano'
'Schmidt, Judith'
'Secci, Pietro Paolo'
'Talmon, Yeshayahu'

_publ_section_title
;
 An OFF-ON chemosensor for biological and environmental applications:
 sensing Cd(2+) in water using catanionic vesicles and in living cells.
;
_journal_issue 44
_journal_name_full 'Organic &amp; biomolecular chemistry'
_journal_page_first 7751
_journal_page_last 7759
_journal_paper_doi 10.1039/c3ob41420e
_journal_volume 11
_journal_year 2013
_chemical_formula_moiety 'C72 H60 Cl6 Cu4 N12 O6 2+, 2(Cl1 O4 1-), (solv)'
_chemical_formula_sum 'C72 H60 Cl8 Cu4 N12 O14'
_chemical_formula_weight 1855.09
_chemical_name_systematic
;
 ?
;
_space_group_IT_number 15
_symmetry_cell_setting monoclinic
_symmetry_space_group_name_Hall '-C 2yc'
_symmetry_space_group_name_H-M 'C 1 2/c 1'
_atom_sites_solution_hydrogens geom
_atom_sites_solution_primary direct
_atom_sites_solution_secondary difmap
_audit_creation_method SHELXL-97
_cell_angle_alpha 90.00
_cell_angle_beta 105.9930(10)
_cell_angle_gamma 90.00
_cell_formula_units_Z 8
_cell_length_a 61.2255(18)
_cell_length_b 14.4227(4)
_cell_length_c 21.9788(7)
_cell_measurement_reflns_used 116124
_cell_measurement_temperature 120(2)
_cell_measurement_theta_max 27.48
_cell_measurement_theta_min 2.91
_cell_volume 18656.9(10)
_computing_cell_refinement 'DENZO (Otwinowski & Minor, 1997) & COLLECT (Hooft, R.W.W., 1998)'
_computing_data_collection 'COLLECT (Hooft, R.W.W., 1998)'
_computing_data_reduction 'DENZO (Otwinowski & Minor, 1997) & COLLECT (Hooft, R.W.W., 1998)'
_computing_structure_refinement 'SHELXL-97 (Sheldrick, 1997)'
_computing_structure_solution 'SHELXS-97 (Sheldrick, 1997)'
_diffrn_ambient_temperature 120(2)
_diffrn_detector_area_resol_mean '4096x4096pixels / 62x62mm'
_diffrn_measured_fraction_theta_full 0.994
_diffrn_measured_fraction_theta_max 0.994
_diffrn_measurement_device_type 'Bruker-Nonius APEX II CCD camera on \k-goniostat'
_diffrn_measurement_method '\f & \w scans'
_diffrn_radiation_monochromator '10cm confocal mirrors'
_diffrn_radiation_source 'Bruker-Nonius FR591 rotating anode'
_diffrn_radiation_type MoK\a
_diffrn_radiation_wavelength 0.71073
_diffrn_reflns_av_R_equivalents 0.0688
_diffrn_reflns_av_sigmaI/netI 0.0830
_diffrn_reflns_limit_h_max 70
_diffrn_reflns_limit_h_min -79
_diffrn_reflns_limit_k_max 18
_diffrn_reflns_limit_k_min -18
_diffrn_reflns_limit_l_max 28
_diffrn_reflns_limit_l_min -28
_diffrn_reflns_number 88137
_diffrn_reflns_theta_full 27.50
_diffrn_reflns_theta_max 27.50
_diffrn_reflns_theta_min 2.91
_exptl_absorpt_coefficient_mu 1.19
_exptl_absorpt_correction_T_max 0.9566
_exptl_absorpt_correction_T_min 0.8502
_exptl_absorpt_correction_type multi-scan
_exptl_absorpt_process_details 'SADABS 2007/2 (Sheldrick, G.M., 2007)'
_exptl_crystal_colour green
_exptl_crystal_density_diffrn 1.321
_exptl_crystal_density_method 'not measured'
_exptl_crystal_description 'cut prism'
_exptl_crystal_F_000 7520
_exptl_crystal_size_max 0.15
_exptl_crystal_size_mid 0.07
_exptl_crystal_size_min 0.04
_platon_squeeze_details
;
;
_refine_diff_density_max 1.473
_refine_diff_density_min -0.937
_refine_diff_density_rms 0.116
_refine_ls_extinction_method none
_refine_ls_goodness_of_fit_ref 1.067
_refine_ls_hydrogen_treatment constr
_refine_ls_matrix_type full
_refine_ls_number_parameters 901
_refine_ls_number_reflns 21307
_refine_ls_number_restraints 0
_refine_ls_restrained_S_all 1.067
_refine_ls_R_factor_all 0.1530
_refine_ls_R_factor_gt 0.0926
_refine_ls_shift/su_max 0.001
_refine_ls_shift/su_mean 0.000
_refine_ls_structure_factor_coef Fsqd
_refine_ls_weighting_details 'calc w=1/[\s^2^(Fo^2^)+(0.1393P)^2^+17.8337P] where P=(Fo^2^+2Fc^2^)/3'
_refine_ls_weighting_scheme calc
_refine_ls_wR_factor_gt 0.2389
_refine_ls_wR_factor_ref 0.2701
_reflns_number_gt 11624
_reflns_number_total 21307
_reflns_threshold_expression >2sigma(I)
_cod_data_source_file c3ob41420e.txt
_cod_data_source_block 2007mbh0039
_cod_original_sg_symbol_H-M C2/c
_cod_database_code 7153156

loop_
_symmetry_equiv_pos_as_xyz
'x, y, z'
'-x, y, -z+1/2'
'x+1/2, y+1/2, z'
'-x+1/2, y+1/2, -z+1/2'
'-x, -y, -z'
'x, -y, z-1/2'
'-x+1/2, -y+1/2, -z'
'x+1/2, -y+1/2, z-1/2'

loop_
_atom_site_label
_atom_site_type_symbol
_atom_site_fract_x
_atom_site_fract_y
_atom_site_fract_z
_atom_site_U_iso_or_equiv
_atom_site_adp_type
_atom_site_occupancy
_atom_site_symmetry_multiplicity
_atom_site_calc_flag
_atom_site_refinement_flags
C2A C 0.10696(10) 0.3573(4) 0.1737(3) 0.0546(15) Uani 1 1 d .
H2A1 H 0.1215 0.3229 0.1820 0.066 Uiso 1 1 calc R
H2A2 H 0.1035 0.3829 0.1302 0.066 Uiso 1 1 calc R
C2B C 0.15905(15) 0.8959(6) 0.2988(4) 0.082(2) Uani 1 1 d .
H2B1 H 0.1494 0.9318 0.2630 0.099 Uiso 1 1 calc R
H2B2 H 0.1727 0.8753 0.2868 0.099 Uiso 1 1 calc R
C3A C 0.08820(10) 0.2912(4) 0.1779(3) 0.0547(15) Uani 1 1 d .
H3A1 H 0.0855 0.2462 0.1427 0.066 Uiso 1 1 calc R
H3A2 H 0.0931 0.2562 0.2181 0.066 Uiso 1 1 calc R
C3B C 0.16600(16) 0.9567(6) 0.3574(4) 0.093(3) Uani 1 1 d .
H3B1 H 0.1766 1.0053 0.3510 0.112 Uiso 1 1 calc R
H3B2 H 0.1524 0.9878 0.3636 0.112 Uiso 1 1 calc R
C5A C 0.05605(11) 0.3079(5) 0.2252(3) 0.0571(16) Uani 1 1 d .
H5A1 H 0.0539 0.2398 0.2219 0.068 Uiso 1 1 calc R
H5A2 H 0.0409 0.3371 0.2187 0.068 Uiso 1 1 calc R
C5B C 0.16915(12) 0.9317(6) 0.4702(4) 0.080(2) Uani 1 1 d .
H5B1 H 0.1710 0.9995 0.4769 0.096 Uiso 1 1 calc R
H5B2 H 0.1782 0.8998 0.5088 0.096 Uiso 1 1 calc R
C6A C 0.07105(11) 0.3325(5) 0.2901(3) 0.0597(17) Uani 1 1 d .
H6A1 H 0.0629 0.3193 0.3223 0.072 Uiso 1 1 calc R
H6A2 H 0.0850 0.2939 0.2998 0.072 Uiso 1 1 calc R
C6B C 0.14423(11) 0.9055(5) 0.4569(4) 0.070(2) Uani 1 1 d .
H6B1 H 0.1350 0.9463 0.4234 0.084 Uiso 1 1 calc R
H6B2 H 0.1392 0.9148 0.4956 0.084 Uiso 1 1 calc R
C8A C 0.10279(10) 0.4459(5) 0.3248(3) 0.0558(16) Uani 1 1 d .
H8A1 H 0.1061 0.5129 0.3308 0.067 Uiso 1 1 calc R
H8A2 H 0.1068 0.4161 0.3670 0.067 Uiso 1 1 calc R
C8B C 0.12021(10) 0.7962(5) 0.3801(3) 0.0630(18) Uani 1 1 d .
H8B1 H 0.1070 0.8260 0.3900 0.076 Uiso 1 1 calc R
H8B2 H 0.1166 0.7297 0.3718 0.076 Uiso 1 1 calc R
C9A C 0.11713(10) 0.4047(5) 0.2858(3) 0.0546(15) Uani 1 1 d .
H9A1 H 0.1332 0.4231 0.3041 0.065 Uiso 1 1 calc R
H9A2 H 0.1163 0.3362 0.2873 0.065 Uiso 1 1 calc R
C9B C 0.12381(11) 0.8404(5) 0.3207(3) 0.0656(18) Uani 1 1 d .
H9B1 H 0.1115 0.8208 0.2835 0.079 Uiso 1 1 calc R
H9B2 H 0.1232 0.9087 0.3242 0.079 Uiso 1 1 calc R
C10A C 0.12445(8) 0.5086(4) 0.2058(3) 0.0459(13) Uani 1 1 d .
H10A H 0.1237 0.5633 0.2323 0.055 Uiso 1 1 calc R
H10B H 0.1183 0.5273 0.1610 0.055 Uiso 1 1 calc R
C10B C 0.14413(11) 0.7408(4) 0.2627(3) 0.0590(16) Uani 1 1 d .
H10C H 0.1365 0.6866 0.2752 0.071 Uiso 1 1 calc R
H10D H 0.1597 0.7209 0.2633 0.071 Uiso 1 1 calc R
C11A C 0.14925(8) 0.4824(4) 0.2166(3) 0.0446(13) Uani 1 1 d .
C11B C 0.13175(11) 0.7649(4) 0.1958(3) 0.0510(14) Uani 1 1 d .
C12A C 0.15674(10) 0.4400(5) 0.1681(3) 0.0562(16) Uani 1 1 d .
H12A H 0.1461 0.4303 0.1281 0.067 Uiso 1 1 calc R
C12B C 0.14370(12) 0.8126(5) 0.1575(3) 0.0639(18) Uani 1 1 d .
H12B H 0.1594 0.8263 0.1751 0.077 Uiso 1 1 calc R
C13A C 0.17845(10) 0.4126(5) 0.1762(3) 0.0627(18) Uani 1 1 d .
C13B C 0.13366(14) 0.8385(5) 0.0981(4) 0.0665(18) Uani 1 1 d .
C14A C 0.19520(10) 0.4274(5) 0.2344(3) 0.0543(15) Uani 1 1 d .
C14B C 0.11054(13) 0.8193(5) 0.0684(3) 0.0643(18) Uani 1 1 d .
C15A C 0.21813(11) 0.4002(6) 0.2489(3) 0.073(2) Uani 1 1 d .
H15A H 0.2237 0.3697 0.2179 0.088 Uiso 1 1 calc R
C15B C 0.09801(15) 0.8442(5) 0.0067(4) 0.076(2) Uani 1 1 d .
H15B H 0.1050 0.8776 -0.0201 0.092 Uiso 1 1 calc R
C16A C 0.23209(11) 0.4172(6) 0.3062(4) 0.081(2) Uani 1 1 d .
H16A H 0.2475 0.3982 0.3160 0.097 Uiso 1 1 calc R
C16B C 0.07574(16) 0.8196(6) -0.0138(4) 0.087(3) Uani 1 1 d .
H16B H 0.0675 0.8338 -0.0561 0.105 Uiso 1 1 calc R
C17A C 0.22402(11) 0.4633(5) 0.3524(4) 0.071(2) Uani 1 1 d .
H17A H 0.2342 0.4756 0.3928 0.085 Uiso 1 1 calc R
C17B C 0.06490(14) 0.7749(5) 0.0247(3) 0.0703(19) Uani 1 1 d .
H17B H 0.0492 0.7610 0.0091 0.084 Uiso 1 1 calc R
C18A C 0.18811(9) 0.4732(5) 0.2821(3) 0.0560(16) Uani 1 1 d .
C18B C 0.09833(12) 0.7720(4) 0.1053(3) 0.0546(15) Uani 1 1 d .
C19A C 0.16513(9) 0.5035(4) 0.2733(3) 0.0507(15) Uani 1 1 d .
C19B C 0.10926(11) 0.7432(4) 0.1699(3) 0.0486(14) Uani 1 1 d .
C20A C 0.05052(10) 0.3377(5) 0.1112(3) 0.0523(15) Uani 1 1 d .
H20A H 0.0426 0.2772 0.1055 0.063 Uiso 1 1 calc R
H20B H 0.0591 0.3418 0.0792 0.063 Uiso 1 1 calc R
C20B C 0.20226(13) 0.9082(8) 0.4290(4) 0.093(3) Uani 1 1 d .
H20C H 0.2067 0.9043 0.3891 0.112 Uiso 1 1 calc R
H20D H 0.2076 0.9686 0.4491 0.112 Uiso 1 1 calc R
C21A C 0.03323(10) 0.4138(5) 0.0995(3) 0.0528(15) Uani 1 1 d .
C21B C 0.21334(12) 0.8323(8) 0.4717(4) 0.089(3) Uani 1 1 d .
C22A C 0.00946(10) 0.3940(5) 0.0841(3) 0.0540(15) Uani 1 1 d .
H22A H 0.0043 0.3317 0.0829 0.065 Uiso 1 1 calc R
C22B C 0.22693(13) 0.8455(9) 0.5326(5) 0.108(4) Uani 1 1 d .
H22B H 0.2293 0.9078 0.5470 0.130 Uiso 1 1 calc R
C23A C -0.00558(10) 0.4653(6) 0.0712(3) 0.0626(19) Uani 1 1 d .
C23B C 0.23675(12) 0.7814(10) 0.5724(4) 0.098(3) Uani 1 1 d .
C24A C 0.00097(10) 0.5562(6) 0.0743(3) 0.0582(17) Uani 1 1 d .
C24B C 0.23332(11) 0.6877(9) 0.5524(4) 0.092(3) Uani 1 1 d .
C25A C -0.01391(11) 0.6373(7) 0.0607(3) 0.076(2) Uani 1 1 d .
H25A H -0.0299 0.6285 0.0483 0.091 Uiso 1 1 calc R
C25B C 0.24259(13) 0.6086(11) 0.5890(4) 0.114(4) Uani 1 1 d .
H25B H 0.2524 0.6181 0.6302 0.137 Uiso 1 1 calc R
C26A C -0.00575(12) 0.7214(7) 0.0651(4) 0.076(2) Uani 1 1 d .
H26A H -0.0156 0.7732 0.0534 0.091 Uiso 1 1 calc R
C26B C 0.23791(13) 0.5169(9) 0.5673(4) 0.099(3) Uani 1 1 d .
H26B H 0.2449 0.4648 0.5912 0.119 Uiso 1 1 calc R
C27A C 0.01800(12) 0.7336(5) 0.0878(3) 0.0682(19) Uani 1 1 d .
H27A H 0.0237 0.7951 0.0941 0.082 Uiso 1 1 calc R
C27B C 0.22215(12) 0.5082(8) 0.5077(4) 0.095(3) Uani 1 1 d .
H27B H 0.2177 0.4474 0.4925 0.115 Uiso 1 1 calc R
C28A C 0.02478(11) 0.5776(5) 0.0928(3) 0.0587(17) Uani 1 1 d .
C28B C 0.21850(11) 0.6706(7) 0.4907(4) 0.077(2) Uani 1 1 d .
C29A C 0.04103(9) 0.5034(5) 0.1027(3) 0.0475(14) Uani 1 1 d .
C29B C 0.20880(10) 0.7412(6) 0.4491(3) 0.0646(19) Uani 1 1 d .
C30A C 0.06392(10) 0.4834(5) 0.3285(3) 0.0572(16) Uani 1 1 d .
H30A H 0.0477 0.4673 0.3098 0.069 Uiso 1 1 calc R
H30B H 0.0683 0.4598 0.3725 0.069 Uiso 1 1 calc R
C30B C 0.13714(9) 0.7483(5) 0.4898(3) 0.0614(19) Uani 1 1 d .
H30C H 0.1500 0.7612 0.5275 0.074 Uiso 1 1 calc R
H30D H 0.1231 0.7702 0.4995 0.074 Uiso 1 1 calc R
C31A C 0.06568(10) 0.5852(5) 0.3313(3) 0.0535(15) Uani 1 1 d .
C31B C 0.13540(9) 0.6469(5) 0.4809(3) 0.0588(17) Uani 1 1 d .
C32A C 0.06721(9) 0.6322(6) 0.3894(3) 0.0613(18) Uani 1 1 d .
H32A H 0.0692 0.5972 0.4271 0.074 Uiso 1 1 calc R
C32B C 0.11828(10) 0.5977(6) 0.4999(3) 0.0619(18) Uani 1 1 d .
H32B H 0.1068 0.6313 0.5120 0.074 Uiso 1 1 calc R
C33A C 0.06589(10) 0.7247(7) 0.3919(4) 0.076(2) Uani 1 1 d .
C33B C 0.11798(11) 0.5037(6) 0.5010(3) 0.066(2) Uani 1 1 d .
C34A C 0.06281(10) 0.7821(6) 0.3388(4) 0.067(2) Uani 1 1 d .
C34B C 0.13396(11) 0.4502(6) 0.4823(3) 0.0647(19) Uani 1 1 d .
C35A C 0.06082(13) 0.8786(6) 0.3384(5) 0.085(3) Uani 1 1 d .
H35A H 0.0617 0.9116 0.3765 0.102 Uiso 1 1 calc R
C35B C 0.13543(16) 0.3524(7) 0.4828(4) 0.089(3) Uani 1 1 d .
H35B H 0.1247 0.3166 0.4969 0.106 Uiso 1 1 calc R
C36A C 0.05757(16) 0.9242(7) 0.2828(7) 0.109(4) Uani 1 1 d .
H36A H 0.0561 0.9898 0.2819 0.131 Uiso 1 1 calc R
C36B C 0.15235(17) 0.3082(7) 0.4629(4) 0.098(3) Uani 1 1 d .
H36B H 0.1535 0.2425 0.4626 0.118 Uiso 1 1 calc R
C37A C 0.05621(14) 0.8741(6) 0.2245(5) 0.083(2) Uani 1 1 d .
H37A H 0.0539 0.9080 0.1862 0.100 Uiso 1 1 calc R
C37B C 0.16773(14) 0.3649(7) 0.4430(4) 0.079(2) Uani 1 1 d .
H37B H 0.1792 0.3346 0.4288 0.095 Uiso 1 1 calc R
C38A C 0.06144(9) 0.7362(6) 0.2798(3) 0.0640(19) Uani 1 1 d .
C38B C 0.15083(10) 0.4981(5) 0.4606(3) 0.0549(15) Uani 1 1 d .
C39A C 0.06298(9) 0.6380(4) 0.2762(3) 0.0492(14) Uani 1 1 d .
C39B C 0.15098(9) 0.5955(5) 0.4578(3) 0.0549(16) Uani 1 1 d .
N1A N 0.10958(7) 0.4353(3) 0.2199(2) 0.0405(10) Uani 1 1 d .
N1B N 0.14620(9) 0.8129(4) 0.3117(3) 0.0608(14) Uani 1 1 d .
N4A N 0.06670(8) 0.3409(4) 0.1750(2) 0.0510(12) Uani 1 1 d .
N4B N 0.17705(10) 0.9032(5) 0.4144(3) 0.0752(18) Uani 1 1 d .
N7A N 0.07743(7) 0.4324(3) 0.2929(2) 0.0463(11) Uani 1 1 d .
N7B N 0.14045(8) 0.8049(4) 0.4359(3) 0.0623(15) Uani 1 1 d .
N10A N 0.20239(7) 0.4902(4) 0.3405(2) 0.0540(13) Uani 1 1 d .
N10B N 0.07602(9) 0.7508(4) 0.0836(3) 0.0579(13) Uani 1 1 d .
N40A N 0.03253(8) 0.6654(4) 0.1006(2) 0.0576(14) Uani 1 1 d .
N40B N 0.21284(9) 0.5804(6) 0.4707(3) 0.0775(19) Uani 1 1 d .
N70A N 0.05800(9) 0.7843(4) 0.2232(3) 0.0679(16) Uani 1 1 d .
N70B N 0.16767(10) 0.4533(4) 0.4422(3) 0.0646(15) Uani 1 1 d .
O1A O 0.16038(6) 0.5464(3) 0.32103(18) 0.0499(10) Uani 1 1 d .
O1B O 0.09695(6) 0.6961(3) 0.19959(18) 0.0491(10) Uani 1 1 d .
O2A O 0.06296(6) 0.5228(3) 0.11747(18) 0.0469(9) Uani 1 1 d .
O2B O 0.19550(7) 0.7242(4) 0.3927(2) 0.0678(13) Uani 1 1 d .
O3A O 0.06126(6) 0.6005(3) 0.22083(19) 0.0499(10) Uani 1 1 d .
O3B O 0.16668(6) 0.6384(3) 0.4369(2) 0.0546(11) Uani 1 1 d .
Cl1A Cl 0.18664(3) 0.36097(17) 0.11336(9) 0.0852(6) Uani 1 1 d .
Cl1B Cl 0.14957(4) 0.89698(15) 0.05447(10) 0.0908(7) Uani 1 1 d .
Cl2A Cl -0.03482(3) 0.43828(16) 0.05150(8) 0.0784(6) Uani 1 1 d .
Cl2B Cl 0.25384(4) 0.8012(3) 0.64764(11) 0.1378(13) Uani 1 1 d .
Cl3A Cl 0.06797(3) 0.77696(19) 0.46571(10) 0.0985(8) Uani 1 1 d .
Cl3B Cl 0.09597(3) 0.44814(18) 0.52408(8) 0.0879(7) Uani 1 1 d .
Cu1A Cu 0.073350(10) 0.47845(5) 0.20460(3) 0.04229(19) Uani 1 1 d .
Cu1B Cu 0.166488(12) 0.76513(6) 0.40443(4) 0.0602(2) Uani 1 1 d .
Cu2A Cu 0.065532(12) 0.68278(5) 0.15006(4) 0.0528(2) Uani 1 1 d .
Cu2B Cu 0.186070(11) 0.55881(6) 0.39479(4) 0.0573(2) Uani 1 1 d .

loop_
_atom_site_aniso_label
_atom_site_aniso_U_11
_atom_site_aniso_U_22
_atom_site_aniso_U_33
_atom_site_aniso_U_23
_atom_site_aniso_U_13
_atom_site_aniso_U_12
C2A 0.053(3) 0.057(4) 0.056(4) -0.001(3) 0.019(3) 0.012(3)
C2B 0.105(6) 0.077(5) 0.065(5) -0.009(4) 0.025(4) -0.036(5)
C3A 0.059(4) 0.052(4) 0.056(4) 0.002(3) 0.022(3) 0.006(3)
C3B 0.102(6) 0.088(6) 0.087(6) -0.013(5) 0.022(5) -0.049(5)
C5A 0.062(4) 0.048(4) 0.069(4) 0.007(3) 0.032(3) -0.006(3)
C5B 0.065(4) 0.080(5) 0.095(6) -0.037(5) 0.025(4) -0.016(4)
C6A 0.062(4) 0.068(5) 0.054(4) 0.009(3) 0.025(3) -0.010(3)
C6B 0.051(3) 0.079(5) 0.087(5) -0.037(4) 0.030(3) -0.013(3)
C8A 0.046(3) 0.077(5) 0.042(3) 0.009(3) 0.008(3) 0.004(3)
C8B 0.047(3) 0.079(5) 0.063(4) -0.011(4) 0.017(3) -0.004(3)
C9A 0.044(3) 0.061(4) 0.060(4) -0.005(3) 0.017(3) 0.006(3)
C9B 0.063(4) 0.061(4) 0.069(4) -0.011(4) 0.012(3) 0.002(3)
C10A 0.036(3) 0.052(4) 0.052(3) 0.007(3) 0.014(2) 0.005(2)
C10B 0.056(4) 0.051(4) 0.075(4) -0.006(3) 0.028(3) 0.003(3)
C11A 0.036(3) 0.045(3) 0.055(3) 0.002(3) 0.017(2) 0.012(2)
C11B 0.060(4) 0.038(3) 0.056(4) 0.006(3) 0.017(3) -0.003(3)
C12A 0.040(3) 0.077(5) 0.053(4) 0.002(3) 0.014(3) 0.000(3)
C12B 0.076(4) 0.051(4) 0.069(5) -0.001(4) 0.028(4) -0.013(3)
C13A 0.050(3) 0.094(5) 0.051(4) -0.021(4) 0.025(3) -0.001(3)
C13B 0.094(5) 0.043(4) 0.071(5) 0.005(3) 0.037(4) -0.009(3)
C14A 0.047(3) 0.068(4) 0.058(4) -0.003(3) 0.030(3) 0.008(3)
C14B 0.096(5) 0.042(4) 0.062(4) 0.011(3) 0.033(4) -0.003(4)
C15A 0.053(4) 0.108(6) 0.063(4) -0.009(4) 0.024(3) 0.009(4)
C15B 0.112(6) 0.051(4) 0.069(5) 0.018(4) 0.031(5) 0.001(4)
C16A 0.043(3) 0.109(7) 0.089(6) -0.009(5) 0.017(4) 0.021(4)
C16B 0.105(7) 0.093(6) 0.057(5) 0.035(4) 0.013(4) -0.001(5)
C17A 0.045(3) 0.097(6) 0.073(5) -0.005(4) 0.022(3) 0.013(3)
C17B 0.083(5) 0.065(5) 0.064(4) 0.020(4) 0.021(4) 0.011(4)
C18A 0.038(3) 0.069(4) 0.060(4) 0.011(3) 0.012(3) 0.014(3)
C18B 0.077(4) 0.028(3) 0.064(4) 0.007(3) 0.026(3) 0.006(3)
C19A 0.040(3) 0.055(4) 0.060(4) 0.001(3) 0.019(3) 0.009(3)
C19B 0.065(4) 0.032(3) 0.051(3) 0.005(3) 0.020(3) 0.012(3)
C20A 0.051(3) 0.061(4) 0.044(3) -0.002(3) 0.013(3) -0.008(3)
C20B 0.065(5) 0.134(8) 0.086(6) -0.052(6) 0.029(4) -0.039(5)
C21A 0.045(3) 0.075(5) 0.038(3) 0.004(3) 0.012(2) 0.004(3)
C21B 0.044(4) 0.138(8) 0.095(6) -0.050(6) 0.039(4) -0.035(5)
C22A 0.047(3) 0.069(4) 0.045(3) -0.016(3) 0.013(3) -0.011(3)
C22B 0.037(4) 0.206(12) 0.085(6) -0.048(7) 0.022(4) -0.037(5)
C23A 0.041(3) 0.114(7) 0.035(3) -0.002(4) 0.014(2) -0.005(4)
C23B 0.033(3) 0.190(11) 0.066(5) -0.058(7) 0.007(3) -0.032(5)
C24A 0.036(3) 0.098(6) 0.040(3) 0.007(3) 0.009(2) 0.012(3)
C24B 0.026(3) 0.201(11) 0.056(4) -0.019(6) 0.019(3) -0.007(5)
C25A 0.043(3) 0.127(8) 0.055(4) 0.011(5) 0.007(3) 0.016(4)
C25B 0.038(4) 0.249(14) 0.061(5) -0.040(8) 0.020(4) 0.001(6)
C26A 0.055(4) 0.103(7) 0.068(5) -0.013(5) 0.014(3) 0.027(4)
C26B 0.059(5) 0.176(11) 0.062(5) -0.006(6) 0.015(4) 0.030(6)
C27A 0.074(5) 0.069(5) 0.065(4) 0.007(4) 0.025(4) 0.022(4)
C27B 0.048(4) 0.166(9) 0.070(5) -0.026(6) 0.011(4) 0.017(5)
C28A 0.055(3) 0.076(5) 0.052(4) 0.022(3) 0.026(3) 0.016(3)
C28B 0.040(3) 0.126(7) 0.072(5) -0.044(5) 0.026(3) -0.019(4)
C29A 0.036(3) 0.070(4) 0.040(3) 0.002(3) 0.016(2) 0.003(3)
C29B 0.027(3) 0.109(6) 0.062(4) -0.008(4) 0.020(3) -0.002(3)
C30A 0.042(3) 0.085(5) 0.051(4) 0.004(3) 0.024(3) -0.003(3)
C30B 0.033(3) 0.099(6) 0.052(4) -0.032(4) 0.011(2) 0.001(3)
C31A 0.047(3) 0.066(4) 0.054(4) -0.008(3) 0.025(3) -0.004(3)
C31B 0.041(3) 0.087(5) 0.051(4) -0.022(3) 0.016(3) -0.015(3)
C32A 0.036(3) 0.096(6) 0.052(4) -0.018(4) 0.012(3) -0.004(3)
C32B 0.050(3) 0.099(6) 0.038(3) -0.013(4) 0.014(3) -0.014(3)
C33A 0.035(3) 0.109(7) 0.090(6) -0.046(5) 0.028(3) -0.012(4)
C33B 0.051(4) 0.108(7) 0.036(3) 0.010(4) 0.008(3) -0.014(4)
C34A 0.041(3) 0.088(6) 0.072(5) -0.027(4) 0.016(3) 0.000(3)
C34B 0.053(4) 0.087(6) 0.043(4) 0.021(4) -0.004(3) -0.005(3)
C35A 0.064(5) 0.067(6) 0.126(8) -0.032(5) 0.030(5) 0.011(4)
C35B 0.084(6) 0.106(8) 0.066(5) 0.015(5) 0.006(4) -0.017(5)
C36A 0.078(6) 0.066(6) 0.187(12) -0.036(7) 0.044(7) -0.002(5)
C36B 0.097(7) 0.095(7) 0.090(6) 0.034(5) 0.003(5) -0.004(6)
C37A 0.088(5) 0.061(5) 0.103(7) -0.003(5) 0.032(5) 0.015(4)
C37B 0.080(5) 0.088(7) 0.066(5) 0.009(4) 0.012(4) 0.004(4)
C38A 0.031(3) 0.090(6) 0.073(5) -0.011(4) 0.019(3) 0.009(3)
C38B 0.054(3) 0.067(5) 0.045(3) -0.003(3) 0.016(3) -0.006(3)
C39A 0.036(3) 0.056(4) 0.059(4) -0.011(3) 0.019(3) -0.001(2)
C39B 0.030(3) 0.093(5) 0.039(3) 0.000(3) 0.005(2) -0.001(3)
N1A 0.039(2) 0.044(3) 0.036(2) -0.001(2) 0.0054(18) 0.0039(19)
N1B 0.064(3) 0.059(4) 0.061(3) -0.009(3) 0.019(3) -0.011(3)
N4A 0.049(3) 0.060(3) 0.047(3) 0.002(2) 0.019(2) -0.001(2)
N4B 0.066(4) 0.088(5) 0.077(4) -0.033(4) 0.029(3) -0.022(3)
N7A 0.041(2) 0.058(3) 0.042(3) 0.004(2) 0.014(2) -0.003(2)
N7B 0.045(3) 0.077(4) 0.065(3) -0.022(3) 0.017(2) -0.010(3)
N10A 0.032(2) 0.068(4) 0.061(3) 0.000(3) 0.011(2) 0.011(2)
N10B 0.054(3) 0.053(3) 0.066(3) 0.019(3) 0.016(3) 0.011(2)
N40A 0.049(3) 0.066(4) 0.059(3) 0.009(3) 0.017(2) 0.020(3)
N40B 0.042(3) 0.133(6) 0.060(4) -0.005(4) 0.018(3) 0.013(3)
N70A 0.050(3) 0.055(4) 0.097(5) -0.009(3) 0.017(3) 0.006(3)
N70B 0.067(3) 0.064(4) 0.060(4) 0.006(3) 0.011(3) 0.006(3)
O1A 0.0345(18) 0.068(3) 0.046(2) -0.005(2) 0.0085(16) 0.0081(17)
O1B 0.051(2) 0.047(2) 0.052(2) 0.0119(19) 0.0188(18) 0.0014(18)
O2A 0.044(2) 0.057(3) 0.042(2) 0.0113(19) 0.0151(16) 0.0089(17)
O2B 0.039(2) 0.100(4) 0.071(3) -0.030(3) 0.026(2) -0.015(2)
O3A 0.052(2) 0.051(2) 0.051(2) 0.000(2) 0.0221(18) 0.0075(18)
O3B 0.0309(18) 0.074(3) 0.061(3) -0.006(2) 0.0174(17) -0.0063(18)
Cl1A 0.0547(9) 0.1422(19) 0.0670(11) -0.0275(12) 0.0307(8) 0.0064(10)
Cl1B 0.1192(16) 0.0784(14) 0.0861(14) 0.0103(11) 0.0472(12) -0.0364(12)
Cl2A 0.0433(8) 0.1376(18) 0.0556(10) -0.0080(11) 0.0161(7) -0.0076(9)
Cl2B 0.0680(13) 0.264(4) 0.0778(15) -0.0665(19) 0.0144(11) -0.0460(18)
Cl3A 0.0604(10) 0.152(2) 0.0876(14) -0.0636(14) 0.0280(10) -0.0121(11)
Cl3B 0.0689(11) 0.142(2) 0.0541(10) 0.0123(11) 0.0193(8) -0.0375(11)
Cu1A 0.0393(3) 0.0502(4) 0.0400(4) 0.0035(3) 0.0152(3) 0.0038(3)
Cu1B 0.0408(4) 0.0781(6) 0.0649(5) -0.0194(4) 0.0200(3) -0.0120(4)
Cu2A 0.0494(4) 0.0544(5) 0.0571(5) 0.0116(4) 0.0187(3) 0.0112(3)
Cu2B 0.0336(3) 0.0833(6) 0.0539(5) -0.0107(4) 0.0105(3) 0.0069(3)

loop_
_atom_type_symbol
_atom_type_description
_atom_type_scat_dispersion_real
_atom_type_scat_dispersion_imag
_atom_type_scat_source
C C 0.0033 0.0016 'International Tables Vol C Tables 4.2.6.8 and 6.1.1.4'
H H 0.0000 0.0000 'International Tables Vol C Tables 4.2.6.8 and 6.1.1.4'
N N 0.0061 0.0033 'International Tables Vol C Tables 4.2.6.8 and 6.1.1.4'
O O 0.0106 0.0060 'International Tables Vol C Tables 4.2.6.8 and 6.1.1.4'
Cl Cl 0.1484 0.1585 'International Tables Vol C Tables 4.2.6.8 and 6.1.1.4'
Cu Cu 0.3201 1.2651 'International Tables Vol C Tables 4.2.6.8 and 6.1.1.4'

loop_
_geom_angle_atom_site_label_1
_geom_angle_atom_site_label_2
_geom_angle_atom_site_label_3
_geom_angle
N1A C2A C3A 111.9(5)
N1A C2A H2A1 109.2
C3A C2A H2A1 109.2
N1A C2A H2A2 109.2
C3A C2A H2A2 109.2
H2A1 C2A H2A2 107.9
N1B C2B C3B 109.8(6)
N1B C2B H2B1 109.7
C3B C2B H2B1 109.7
N1B C2B H2B2 109.7
C3B C2B H2B2 109.7
H2B1 C2B H2B2 108.2
N4A C3A C2A 111.8(5)
N4A C3A H3A1 109.3
C2A C3A H3A1 109.3
N4A C3A H3A2 109.3
C2A C3A H3A2 109.3
H3A1 C3A H3A2 107.9
N4B C3B C2B 112.1(8)
N4B C3B H3B1 109.2
C2B C3B H3B1 109.2
N4B C3B H3B2 109.2
C2B C3B H3B2 109.2
H3B1 C3B H3B2 107.9
N4A C5A C6A 110.1(5)
N4A C5A H5A1 109.6
C6A C5A H5A1 109.6
N4A C5A H5A2 109.6
C6A C5A H5A2 109.6
H5A1 C5A H5A2 108.2
N4B C5B C6B 108.0(6)
N4B C5B H5B1 110.1
C6B C5B H5B1 110.1
N4B C5B H5B2 110.1
C6B C5B H5B2 110.1
H5B1 C5B H5B2 108.4
N7A C6A C5A 110.5(5)
N7A C6A H6A1 109.5
C5A C6A H6A1 109.5
N7A C6A H6A2 109.5
C5A C6A H6A2 109.5
H6A1 C6A H6A2 108.1
C5B C6B N7B 110.9(5)
C5B C6B H6B1 109.5
N7B C6B H6B1 109.5
C5B C6B H6B2 109.5
N7B C6B H6B2 109.5
H6B1 C6B H6B2 108.1
C9A C8A N7A 111.5(5)
C9A C8A H8A1 109.3
N7A C8A H8A1 109.3
C9A C8A H8A2 109.3
N7A C8A H8A2 109.3
H8A1 C8A H8A2 108.0
N7B C8B C9B 112.7(5)
N7B C8B H8B1 109.0
C9B C8B H8B1 109.0
N7B C8B H8B2 109.0
C9B C8B H8B2 109.0
H8B1 C8B H8B2 107.8
N1A C9A C8A 111.7(5)
N1A C9A H9A1 109.3
C8A C9A H9A1 109.3
N1A C9A H9A2 109.3
C8A C9A H9A2 109.3
H9A1 C9A H9A2 107.9
N1B C9B C8B 111.0(5)
N1B C9B H9B1 109.4
C8B C9B H9B1 109.4
N1B C9B H9B2 109.4
C8B C9B H9B2 109.4
H9B1 C9B H9B2 108.0
N1A C10A C11A 115.8(5)
N1A C10A H10A 108.3
C11A C10A H10A 108.3
N1A C10A H10B 108.3
C11A C10A H10B 108.3
H10A C10A H10B 107.4
N1B C10B C11B 118.1(5)
N1B C10B H10C 107.8
C11B C10B H10C 107.8
N1B C10B H10D 107.8
C11B C10B H10D 107.8
H10C C10B H10D 107.1
C19A C11A C12A 118.7(5)
C19A C11A C10A 120.6(5)
C12A C11A C10A 120.6(5)
C19B C11B C12B 118.8(6)
C19B C11B C10B 122.2(5)
C12B C11B C10B 119.0(6)
C13A C12A C11A 122.7(6)
C13A C12A H12A 118.6
C11A C12A H12A 118.6
C13B C12B C11B 122.4(7)
C13B C12B H12B 118.8
C11B C12B H12B 118.8
C12A C13A C14A 121.0(5)
C12A C13A Cl1A 120.2(5)
C14A C13A Cl1A 118.7(4)
C12B C13B C14B 122.0(6)
C12B C13B Cl1B 119.5(6)
C14B C13B Cl1B 118.5(6)
C18A C14A C15A 117.1(6)
C18A C14A C13A 116.7(5)
C15A C14A C13A 126.2(6)
C15B C14B C13B 127.3(7)
C15B C14B C18B 116.0(7)
C13B C14B C18B 116.7(6)
C16A C15A C14A 120.1(6)
C16A C15A H15A 119.9
C14A C15A H15A 119.9
C16B C15B C14B 119.0(7)
C16B C15B H15B 120.5
C14B C15B H15B 120.5
C15A C16A C17A 120.3(6)
C15A C16A H16A 119.8
C17A C16A H16A 119.8
C15B C16B C17B 121.9(7)
C15B C16B H16B 119.1
C17B C16B H16B 119.1
N10A C17A C16A 121.4(7)
N10A C17A H17A 119.3
C16A C17A H17A 119.3
N10B C17B C16B 121.2(8)
N10B C17B H17B 119.4
C16B C17B H17B 119.4
N10A C18A C14A 122.5(5)
N10A C18A C19A 115.1(6)
C14A C18A C19A 122.4(6)
N10B C18B C14B 123.3(6)
N10B C18B C19B 115.3(5)
C14B C18B C19B 121.5(6)
O1A C19A C11A 124.4(5)
O1A C19A C18A 117.4(5)
C11A C19A C18A 118.2(5)
O1B C19B C11B 124.0(5)
O1B C19B C18B 117.4(6)
C11B C19B C18B 118.6(6)
N4A C20A C21A 113.3(5)
N4A C20A H20A 108.9
C21A C20A H20A 108.9
N4A C20A H20B 108.9
C21A C20A H20B 108.9
H20A C20A H20B 107.7
C21B C20B N4B 111.6(7)
C21B C20B H20C 109.3
N4B C20B H20C 109.3
C21B C20B H20D 109.3
N4B C20B H20D 109.3
H20C C20B H20D 108.0
C29A C21A C22A 121.2(6)
C29A C21A C20A 117.5(5)
C22A C21A C20A 121.3(6)
C22B C21B C29B 118.6(11)
C22B C21B C20B 124.2(10)
C29B C21B C20B 117.1(8)
C23A C22A C21A 119.1(6)
C23A C22A H22A 120.5
C21A C22A H22A 120.5
C23B C22B C21B 126.7(11)
C23B C22B H22B 116.6
C21B C22B H22B 116.6
C22A C23A C24A 122.9(6)
C22A C23A Cl2A 117.9(6)
C24A C23A Cl2A 119.2(5)
C22B C23B C24B 117.8(8)
C22B C23B Cl2B 125.1(10)
C24B C23B Cl2B 117.1(9)
C23A C24A C28A 118.8(6)
C23A C24A C25A 126.8(6)
C28A C24A C25A 114.4(7)
C23B C24B C25B 125.9(9)
C23B C24B C28B 117.3(10)
C25B C24B C28B 116.7(10)
C26A C25A C24A 121.6(7)
C26A C25A H25A 119.2
C24A C25A H25A 119.2
C26B C25B C24B 123.3(9)
C26B C25B H25B 118.3
C24B C25B H25B 118.3
C25A C26A C27A 118.6(7)
C25A C26A H26A 120.7
C27A C26A H26A 120.7
C27B C26B C25B 115.1(10)
C27B C26B H26B 122.4
C25B C26B H26B 122.4
N40A C27A C26A 123.8(8)
N40A C27A H27A 118.1
C26A C27A H27A 118.1
N40B C27B C26B 124.2(10)
N40B C27B H27B 117.9
C26B C27B H27B 117.9
N40A C28A C24A 122.2(6)
N40A C28A C29A 118.4(6)
C24A C28A C29A 119.3(7)
N40B C28B C29B 117.1(7)
N40B C28B C24B 120.0(9)
C29B C28B C24B 122.9(9)
O2A C29A C21A 121.9(5)
O2A C29A C28A 119.5(6)
C21A C29A C28A 118.5(5)
O2B C29B C28B 122.0(7)
O2B C29B C21B 121.5(8)
C28B C29B C21B 116.5(8)
O2B C29B Cu1B 49.6(3)
C28B C29B Cu1B 124.2(5)
C21B C29B Cu1B 95.2(5)
C31A C30A N7A 118.2(5)
C31A C30A H30A 107.8
N7A C30A H30A 107.8
C31A C30A H30B 107.8
N7A C30A H30B 107.8
H30A C30A H30B 107.1
C31B C30B N7B 117.1(5)
C31B C30B H30C 108.0
N7B C30B H30C 108.0
C31B C30B H30D 108.0
N7B C30B H30D 108.0
H30C C30B H30D 107.3
C39A C31A C32A 118.6(6)
C39A C31A C30A 121.1(5)
C32A C31A C30A 119.9(6)
C39B C31B C32B 118.1(7)
C39B C31B C30B 122.6(6)
C32B C31B C30B 119.2(6)
C33A C32A C31A 121.5(7)
C33A C32A H32A 119.3
C31A C32A H32A 119.3
C33B C32B C31B 121.3(6)
C33B C32B H32B 119.3
C31B C32B H32B 119.3
C32A C33A C34A 123.3(7)
C32A C33A Cl3A 118.4(7)
C34A C33A Cl3A 118.3(7)
C32B C33B C34B 122.3(6)
C32B C33B Cl3B 118.5(6)
C34B C33B Cl3B 119.2(7)
C35A C34A C33A 125.8(8)
C35A C34A C38A 118.0(8)
C33A C34A C38A 116.2(7)
C33B C34B C35B 126.8(7)
C33B C34B C38B 117.4(7)
C35B C34B C38B 115.8(7)
C36A C35A C34A 118.7(9)
C36A C35A H35A 120.7
C34A C35A H35A 120.7
C36B C35B C34B 120.5(8)
C36B C35B H35B 119.7
C34B C35B H35B 119.7
C35A C36A C37A 121.0(9)
C35A C36A H36A 119.5
C37A C36A H36A 119.5
C35B C36B C37B 117.0(9)
C35B C36B H36B 121.5
C37B C36B H36B 121.5
N70A C37A C36A 121.9(9)
N70A C37A H37A 119.1
C36A C37A H37A 119.1
N70B C37B C36B 125.9(9)
N70B C37B H37B 117.1
C36B C37B H37B 117.1
N70A C38A C39A 116.3(6)
N70A C38A C34A 122.4(7)
C39A C38A C34A 121.3(7)
N70B C38B C39B 116.3(6)
N70B C38B C34B 122.9(7)
C39B C38B C34B 120.8(6)
O3A C39A C31A 122.7(6)
O3A C39A C38A 118.2(6)
C31A C39A C38A 119.1(6)
O3B C39B C38B 119.7(5)
O3B C39B C31B 120.4(7)
C38B C39B C31B 119.8(6)
C9A N1A C10A 112.2(4)
C9A N1A C2A 113.0(5)
C10A N1A C2A 110.6(4)
C9A N1A Cu1A 105.2(3)
C10A N1A Cu1A 114.3(3)
C2A N1A Cu1A 101.0(3)
C10B N1B C9B 112.8(5)
C10B N1B C2B 111.5(5)
C9B N1B C2B 111.2(6)
C10B N1B Cu1B 111.8(4)
C9B N1B Cu1B 105.5(4)
C2B N1B Cu1B 103.6(4)
C20A N4A C3A 112.3(5)
C20A N4A C5A 111.9(5)
C3A N4A C5A 112.0(5)
C20A N4A Cu1A 110.3(4)
C3A N4A Cu1A 110.5(4)
C5A N4A Cu1A 99.2(4)
C3B N4B C20B 111.4(7)
C3B N4B C5B 112.2(7)
C20B N4B C5B 111.1(6)
C3B N4B Cu1B 110.8(4)
C20B N4B Cu1B 109.9(5)
C5B N4B Cu1B 100.8(5)
C30A N7A C6A 108.9(4)
C30A N7A C8A 109.9(5)
C6A N7A C8A 111.3(5)
C30A N7A Cu1A 114.1(4)
C6A N7A Cu1A 108.6(4)
C8A N7A Cu1A 104.0(3)
C8B N7B C30B 110.0(5)
C8B N7B C6B 110.7(6)
C30B N7B C6B 108.8(5)
C8B N7B Cu1B 104.8(4)
C30B N7B Cu1B 114.4(4)
C6B N7B Cu1B 108.2(4)
C17A N10A C18A 118.6(5)
C17A N10A Cu2B 130.8(5)
C18A N10A Cu2B 110.6(3)
C17B N10B C18B 118.6(6)
C17B N10B Cu2A 130.9(5)
C18B N10B Cu2A 110.5(4)
C27A N40A C28A 119.1(6)
C27A N40A Cu2A 122.8(5)
C28A N40A Cu2A 116.6(4)
C27B N40B C28B 120.5(7)
C27B N40B Cu2B 119.5(6)
C28B N40B Cu2B 118.9(6)
C37A N70A C38A 118.1(7)
C37A N70A Cu2A 132.8(6)
C38A N70A Cu2A 107.3(4)
C37B N70B C38B 117.9(7)
C37B N70B Cu2B 131.8(5)
C38B N70B Cu2B 108.9(4)
C19A O1A Cu2B 113.8(3)
C19B O1B Cu2A 112.8(4)
C29A O2A Cu1A 101.8(3)
C29A O2A Cu2A 104.8(3)
Cu1A O2A Cu2A 92.60(16)
C29B O2B Cu1B 99.8(3)
C39A O3A Cu1A 126.6(4)
C39A O3A Cu2A 118.5(4)
Cu1A O3A Cu2A 104.37(17)
C39B O3B Cu1B 128.9(4)
C39B O3B Cu2B 117.4(4)
Cu1B O3B Cu2B 107.71(18)
O2A Cu1A O3A 81.26(16)
O2A Cu1A N7A 168.61(17)
O3A Cu1A N7A 94.21(18)
O2A Cu1A N4A 91.34(18)
O3A Cu1A N4A 148.06(17)
N7A Cu1A N4A 87.02(19)
O2A Cu1A N1A 106.25(15)
O3A Cu1A N1A 128.63(17)
N7A Cu1A N1A 84.77(17)
N4A Cu1A N1A 83.29(17)
O2B Cu1B O3B 81.50(19)
O2B Cu1B N7B 167.8(2)
O3B Cu1B N7B 93.9(2)
O2B Cu1B N4B 92.0(2)
O3B Cu1B N4B 151.7(2)
N7B Cu1B N4B 86.7(2)
O2B Cu1B N1B 106.0(2)
O3B Cu1B N1B 125.30(18)
N7B Cu1B N1B 85.9(2)
N4B Cu1B N1B 82.9(2)
O2B Cu1B C29B 30.58(19)
O3B Cu1B C29B 80.1(2)
N7B Cu1B C29B 137.6(2)
N4B Cu1B C29B 80.5(3)
N1B Cu1B C29B 131.5(2)
O1B Cu2A N10B 83.87(19)
O1B Cu2A O3A 86.86(16)
N10B Cu2A O3A 168.09(18)
O1B Cu2A N40A 177.9(2)
N10B Cu2A N40A 98.1(2)
O3A Cu2A N40A 91.09(19)
O1B Cu2A N70A 84.49(18)
N10B Cu2A N70A 111.2(2)
O3A Cu2A N70A 75.2(2)
N40A Cu2A N70A 95.2(2)
O1B Cu2A O2A 103.62(15)
N10B Cu2A O2A 105.07(18)
O3A Cu2A O2A 69.90(14)
N40A Cu2A O2A 75.40(18)
N70A Cu2A O2A 143.51(19)
O1A Cu2B N40B 176.4(3)
O1A Cu2B N10A 83.07(18)
N40B Cu2B N10A 98.3(2)
O1A Cu2B O3B 89.52(15)
N40B Cu2B O3B 88.8(2)
N10A Cu2B O3B 170.91(19)
O1A Cu2B N70B 86.10(19)
N40B Cu2B N70B 96.6(2)
N10A Cu2B N70B 109.1(2)
O3B Cu2B N70B 75.5(2)

loop_
_geom_bond_atom_site_label_1
_geom_bond_atom_site_label_2
_geom_bond_distance
C2A N1A 1.494(8)
C2A C3A 1.515(9)
C2A H2A1 0.9900
C2A H2A2 0.9900
C2B N1B 1.502(9)
C2B C3B 1.520(11)
C2B H2B1 0.9900
C2B H2B2 0.9900
C3A N4A 1.485(7)
C3A H3A1 0.9900
C3A H3A2 0.9900
C3B N4B 1.468(11)
C3B H3B1 0.9900
C3B H3B2 0.9900
C5A N4A 1.504(7)
C5A C6A 1.512(9)
C5A H5A1 0.9900
C5A H5A2 0.9900
C5B N4B 1.495(9)
C5B C6B 1.520(9)
C5B H5B1 0.9900
C5B H5B2 0.9900
C6A N7A 1.489(8)
C6A H6A1 0.9900
C6A H6A2 0.9900
C6B N7B 1.521(9)
C6B H6B1 0.9900
C6B H6B2 0.9900
C8A C9A 1.508(8)
C8A N7A 1.530(7)
C8A H8A1 0.9900
C8A H8A2 0.9900
C8B N7B 1.489(8)
C8B C9B 1.521(10)
C8B H8B1 0.9900
C8B H8B2 0.9900
C9A N1A 1.462(7)
C9A H9A1 0.9900
C9A H9A2 0.9900
C9B N1B 1.492(8)
C9B H9B1 0.9900
C9B H9B2 0.9900
C10A N1A 1.481(7)
C10A C11A 1.518(7)
C10A H10A 0.9900
C10A H10B 0.9900
C10B N1B 1.477(8)
C10B C11B 1.498(9)
C10B H10C 0.9900
C10B H10D 0.9900
C11A C19A 1.387(8)
C11A C12A 1.410(8)
C11B C19B 1.374(8)
C11B C12B 1.434(9)
C12A C13A 1.351(8)
C12A H12A 0.9500
C12B C13B 1.334(10)
C12B H12B 0.9500
C13A C14A 1.417(9)
C13A Cl1A 1.760(6)
C13B C14B 1.413(10)
C13B Cl1B 1.760(7)
C14A C18A 1.406(8)
C14A C15A 1.407(9)
C14B C15B 1.408(10)
C14B C18B 1.419(9)
C15A C16A 1.336(10)
C15A H15A 0.9500
C15B C16B 1.359(11)
C15B H15B 0.9500
C16A C17A 1.411(10)
C16A H16A 0.9500
C16B C17B 1.373(10)
C16B H16B 0.9500
C17A N10A 1.335(7)
C17A H17A 0.9500
C17B N10B 1.332(8)
C17B H17B 0.9500
C18A N10A 1.360(8)
C18A C19A 1.435(7)
C18B N10B 1.352(8)
C18B C19B 1.455(9)
C19A O1A 1.317(7)
C19B O1B 1.313(7)
C20A N4A 1.480(7)
C20A C21A 1.497(9)
C20A H20A 0.9900
C20A H20B 0.9900
C20B C21B 1.479(13)
C20B N4B 1.489(9)
C20B H20C 0.9900
C20B H20D 0.9900
C21A C29A 1.373(9)
C21A C22A 1.429(8)
C21B C22B 1.381(12)
C21B C29B 1.405(11)
C22A C23A 1.358(10)
C22A H22A 0.9500
C22B C23B 1.300(15)
C22B H22B 0.9500
C23A C24A 1.366(10)
C23A Cl2A 1.766(6)
C23B C24B 1.419(14)
C23B Cl2B 1.720(8)
C24A C28A 1.435(9)
C24A C25A 1.462(10)
C24B C25B 1.421(15)
C24B C28B 1.430(10)
C25A C26A 1.305(11)
C25A H25A 0.9500
C25B C26B 1.408(15)
C25B H25B 0.9500
C26A C27A 1.412(10)
C26A H26A 0.9500
C26B C27B 1.402(11)
C26B H26B 0.9500
C27A N40A 1.305(8)
C27A H27A 0.9500
C27B N40B 1.348(12)
C27B H27B 0.9500
C28A N40A 1.346(9)
C28A C29A 1.437(9)
C28B N40B 1.386(10)
C28B C29B 1.388(11)
C29A O2A 1.321(6)
C29B O2B 1.305(8)
C29B Cu1B 2.528(6)
C30A C31A 1.472(9)
C30A N7A 1.481(7)
C30A H30A 0.9900
C30A H30B 0.9900
C30B C31B 1.475(10)
C30B N7B 1.499(9)
C30B H30C 0.9900
C30B H30D 0.9900
C31A C39A 1.400(9)
C31A C32A 1.426(9)
C31B C39B 1.409(9)
C31B C32B 1.420(9)
C32A C33A 1.338(11)
C32A H32A 0.9500
C32B C33B 1.356(10)
C32B H32B 0.9500
C33A C34A 1.401(12)
C33A Cl3A 1.761(7)
C33B C34B 1.395(10)
C33B Cl3B 1.758(7)
C34A C35A 1.397(11)
C34A C38A 1.438(10)
C34B C35B 1.413(12)
C34B C38B 1.430(9)
C35A C36A 1.353(14)
C35A H35A 0.9500
C35B C36B 1.386(13)
C35B H35B 0.9500
C36A C37A 1.454(14)
C36A H36A 0.9500
C36B C37B 1.405(12)
C36B H36B 0.9500
C37A N70A 1.302(9)
C37A H37A 0.9500
C37B N70B 1.275(10)
C37B H37B 0.9500
C38A N70A 1.388(9)
C38A C39A 1.424(9)
C38B N70B 1.369(8)
C38B C39B 1.406(9)
C39A O3A 1.309(7)
C39B O3B 1.327(7)
N1A Cu1A 2.238(4)
N1B Cu1B 2.185(6)
N4A Cu1A 2.092(5)
N4B Cu1B 2.087(6)
N7A Cu1A 2.001(4)
N7B Cu1B 1.989(5)
N10A Cu2B 2.015(5)
N10B Cu2A 2.005(5)
N40A Cu2A 2.029(5)
N40B Cu2B 2.016(6)
N70A Cu2A 2.313(6)
N70B Cu2B 2.306(6)
O1A Cu2B 1.931(4)
O1B Cu2A 1.941(4)
O2A Cu1A 1.952(4)
O2A Cu2A 2.408(4)
O2B Cu1B 1.955(4)
O3A Cu1A 1.980(4)
O3A Cu2A 2.029(4)
O3B Cu1B 1.961(5)
O3B Cu2B 2.047(4)

loop_
_platon_squeeze_void_nr
_platon_squeeze_void_average_x
_platon_squeeze_void_average_y
_platon_squeeze_void_average_z
_platon_squeeze_void_volume
_platon_squeeze_void_count_electrons
1 -0.008 -0.026 -0.018 7587.1 533.1
